data_2006714
loop_
_publ_author_name
'Marzotto, Armando'
'Clemente, Dore Augusto'
'Valle, Giovanni'

_publ_section_title
;
 Piperazine (and Derivatives) Platinum(II) Complexes:
 <i>trans</i>-Bis(<i>N</i>-methylpiperazine-<i>N</i>,<i>N</i>')platinum(II)
 Dichloride Tetrahydrate
;
_journal_issue 11
_journal_name_full 'Acta Crystallographica Section C'
_journal_page_first 1580
_journal_page_last 1583
_journal_paper_doi 10.1107/S0108270197007506
_journal_volume 53
_journal_year 1997
_chemical_formula_iupac '[Pt (C5 H12 N2)2] Cl2, 4H2 O'
_chemical_formula_sum 'C10 H32 Cl2 N4 O4 Pt'
_chemical_formula_weight 538.39
_chemical_name_systematic
;
trans-[bis(N-methylpiperazine)Platinum(II)] dichloride tetrahydrate.
;
_space_group_IT_number 15
_symmetry_cell_setting monoclinic
_symmetry_space_group_name_Hall '-C 2yc'
_symmetry_space_group_name_H-M 'C 1 2/c 1'
_cell_angle_alpha 90.00
_cell_angle_beta 91.10(10)
_cell_angle_gamma 90.00
_cell_formula_units_Z 4
_cell_length_a 10.501(2)
_cell_length_b 14.235(3)
_cell_length_c 12.485(2)
_cell_measurement_reflns_used 25
_cell_measurement_temperature 293(2)
_cell_measurement_theta_max 18
_cell_measurement_theta_min 14
_cell_volume 1865.9(6)
_computing_cell_refinement 'Philips-Pavia University software'
_computing_data_collection 'Philips PW1100/20 software'
_computing_data_reduction RIFLUP80
_computing_molecular_graphics 'ORTEPII (Johnson, 1976)'
_computing_structure_refinement 'SHELXL93 (Sheldrick, 1993)'
_computing_structure_solution 'SHELXS86 (Sheldrick, 1990)'
_diffrn_ambient_temperature 293(2)
_diffrn_measurement_device 'Philips PW1100/20'
_diffrn_measurement_method \w-2\q
_diffrn_radiation_monochromator graphite
_diffrn_radiation_source 'fine-focus sealed X-ray tube'
_diffrn_radiation_type 'Cu K\a'
_diffrn_radiation_wavelength 1.54180
_diffrn_reflns_av_R_equivalents 0.0000
_diffrn_reflns_av_sigmaI/netI 0.2814
_diffrn_reflns_limit_h_max 11
_diffrn_reflns_limit_h_min -11
_diffrn_reflns_limit_k_max 15
_diffrn_reflns_limit_k_min 0
_diffrn_reflns_limit_l_max 14
_diffrn_reflns_limit_l_min 0
_diffrn_reflns_number 1384
_diffrn_reflns_theta_max 60.01
_diffrn_reflns_theta_min 5.23
_diffrn_standards_decay_% none
_diffrn_standards_interval_count 60
_diffrn_standards_number 3
_exptl_absorpt_coefficient_mu 16.873
_exptl_absorpt_correction_T_max 0.185
_exptl_absorpt_correction_T_min 0.111
_exptl_absorpt_correction_type 'refined from \DF (XABS2; Parking, Moezzi & Hope, 1995)'
_exptl_crystal_colour yellow-brown
_exptl_crystal_density_diffrn 1.916
_exptl_crystal_density_method 'not measured'
_exptl_crystal_description Irregular
_exptl_crystal_F_000 1056
_exptl_crystal_size_max 0.5
_exptl_crystal_size_mid 0.1
_exptl_crystal_size_min 0.1
_refine_diff_density_max 3.202
_refine_diff_density_min -2.384
_refine_ls_extinction_method none
_refine_ls_goodness_of_fit_all 1.055
_refine_ls_goodness_of_fit_obs 1.136
_refine_ls_hydrogen_treatment refxyz
_refine_ls_matrix_type full
_refine_ls_number_parameters 118
_refine_ls_number_reflns 1384
_refine_ls_number_restraints 5
_refine_ls_restrained_S_all 1.053
_refine_ls_restrained_S_obs 1.133
_refine_ls_R_factor_all 0.081
_refine_ls_R_factor_obs .073
_refine_ls_shift/esd_max 0.032
_refine_ls_shift/esd_mean 0.004
_refine_ls_structure_factor_coef Fsqd
_refine_ls_weighting_details 'w = 1/[\s^2^(Fo^2^)+(0.1731P)^2^+4.749P] where P = (Fo^2^+2Fc^2^)/3'
_refine_ls_weighting_scheme calc
_refine_ls_wR_factor_all 0.213
_refine_ls_wR_factor_obs .202
_reflns_number_observed 1092
_reflns_number_total 1384
_reflns_observed_criterion >2sigma(I)
_cod_data_source_file na1302.cif
_cod_data_source_block na1302
_cod_depositor_comments
;
The following automatic conversions were performed:
'_symmetry_cell_setting' value 'Monoclinic' changed to 'monoclinic'
according to '/home/saulius/struct/CIF-dictionaries/cif_core.dic'
dictionary named 'cif_core.dic' version 2.4.1 from 2010-06-29.

Automatic conversion script
Id: cif_fix_enum 1527 2010-12-29 10:47:43Z saulius 

The following automatic conversions were performed:

'_refine_ls_weighting_scheme' value 'calc w =
1/[\s^2^(Fo^2^)+(0.1731P)^2^+4.749P] where P = (Fo^2^+2Fc^2^)/3' was
changed to 'calc'. New tag '_refine_ls_weighting_details' was
created. The value of the new tag was set to 'w =
1/[\s^2^(Fo^2^)+(0.1731P)^2^+4.749P] where P = (Fo^2^+2Fc^2^)/3'.

Automatic conversion script
Id: cif_fix_values 3143 2015-03-26 13:38:13Z robertas 
;
_cod_original_sg_symbol_H-M 'C 2/c'
_cod_database_code 2006714

loop_
_symmetry_equiv_pos_as_xyz
'x, y, z'
'x, -y, z+1/2'
'x+1/2, y+1/2, z'
'x+1/2, -y+1/2, z+1/2'
'-x, -y, -z'
'-x, y, -z-1/2'
'-x+1/2, -y+1/2, -z'
'-x+1/2, y+1/2, -z-1/2'

loop_
_atom_site_aniso_label
_atom_site_aniso_U_11
_atom_site_aniso_U_22
_atom_site_aniso_U_33
_atom_site_aniso_U_12
_atom_site_aniso_U_13
_atom_site_aniso_U_23
Pt .0351(7) .0350(7) .0345(7) .0032(2) .0012(4) -.0006(2)
Cl1 .060(2) .087(3) .057(2) .000 .002(2) .000
Cl2 .060(2) .098(3) .067(3) .000 .000(2) .000
N1 .043(4) .044(4) .033(4) .004(3) -.001(3) -.004(3)
N2 .036(4) .051(5) .046(5) .006(3) -.004(3) -.004(4)
C1 .051(6) .050(6) .039(6) .003(4) -.001(4) .003(4)
C2 .059(6) .048(6) .042(6) .003(5) -.010(5) -.001(4)
C3 .062(9) .046(8) .059(8) -.007(6) -.010(6) .001(6)
C4 .050(8) .043(7) .063(8) .008(6) -.005(6) .009(5)
C5 .036(5) .065(7) .058(7) .015(5) .002(4) -.012(5)
O1W .058(5) .074(5) .063(5) -.001(5) .001(4) -.009(4)
O2W .054(5) .065(6) .074(6) .013(4) .005(4) -.006(4)

loop_
_atom_site_label
_atom_site_fract_x
_atom_site_fract_y
_atom_site_fract_z
_atom_site_U_iso_or_equiv
_atom_site_thermal_displace_type
_atom_site_calc_flag
_atom_site_refinement_flags
_atom_site_occupancy
_atom_site_disorder_group
_atom_site_type_symbol
Pt .2500 .2500 0 .0349(5) Uani d S 1 . Pt
N1 .3477(7) .1438(5) -.0713(6) .040(2) Uani d . 1 . N
N2 .1229(7) .1516(5) -.0586(6) .044(2) Uani d D 1 . N
H1N2 .041(4) .169(6) -.048(7) .03(2) Uiso d D 1 . H
C1 .2964(9) .1389(7) -.1828(7) .047(2) Uani d . 1 . C
H1A .3192(9) .0798(7) -.2159(7) .056 Uiso calc R 1 . H
H1B .3296(9) .1900(7) -.2254(7) .056 Uiso calc R 1 . H
C2 .1488(10) .1473(7) -.1733(8) .050(2) Uani d . 1 . C
H2A .1181(10) .2037(7) -.2091(8) .060 Uiso calc R 1 . H
H2B .1070(10) .0933(7) -.2057(8) .060 Uiso calc R 1 . H
C3 .1620(14) .0640(11) -.0079(13) .056(4) Uani d . 1 . C
H3A .1232(14) .0112(11) -.0452(13) .067 Uiso calc R 1 . H
H3B .1349(14) .0629(11) .0659(13) .067 Uiso calc R 1 . H
C4 .3060(14) .0573(10) -.0122(12) .052(3) Uani d . 1 . C
H4A .3432(14) .0559(10) .0594(12) .062 Uiso calc R 1 . H
H4B .3313(14) .0010(10) -.0500(12) .062 Uiso calc R 1 . H
C5 .4896(9) .1489(7) -.0724(9) .053(3) Uani d . 1 . C
H5A .5225(9) .1497(7) -.0001(9) .079 Uiso calc R 1 . H
H5B .5152(9) .2051(7) -.1086(9) .079 Uiso calc R 1 . H
H5C .5225(9) .0951(7) -.1091(9) .079 Uiso calc R 1 . H

loop_
_atom_type_symbol
_atom_type_description
_atom_type_scat_dispersion_real
_atom_type_scat_dispersion_imag
_atom_type_scat_source
Pt Pt -4.5932 6.9264 'International Tables Vol C Tables 4.2.6.8 and 6.1.1.4'
Cl Cl 0.3639 0.7018 'International Tables Vol C Tables 4.2.6.8 and 6.1.1.4'
N N 0.0311 0.0180 'International Tables Vol C Tables 4.2.6.8 and 6.1.1.4'
C C 0.0181 0.0091 'International Tables Vol C Tables 4.2.6.8 and 6.1.1.4'
H H 0.0000 0.0000 'International Tables Vol C Tables 4.2.6.8 and 6.1.1.4'
O O 0.0492 0.0322 'International Tables Vol C Tables 4.2.6.8 and 6.1.1.4'

loop_
_geom_angle_atom_site_label_1
_geom_angle_atom_site_label_2
_geom_angle_atom_site_label_3
_geom_angle_site_symmetry_1
_geom_angle_site_symmetry_3
_geom_angle
_geom_angle_publ_flag
N1 Pt N1 . 7 180.0 no
N1 Pt N2 . . 70.7(3) yes
N1 Pt N2 7 . 109.3(3) yes
N1 Pt N2 . 7 109.3(3) no
N1 Pt N2 7 7 70.7(3) no
N2 Pt N2 . 7 180.0 no
C1 N1 C5 . . 109.8(8) yes
C1 N1 C4 . . 108.5(8) yes
C5 N1 C4 . . 110.2(8) yes
C1 N1 Pt . . 105.5(5) yes
C5 N1 Pt . . 118.6(6) yes
C4 N1 Pt . . 103.8(7) yes
C2 N2 C3 . . 109.5(9) yes
C2 N2 Pt . . 104.2(6) yes
C3 N2 Pt . . 104.6(7) yes
N1 C1 C2 . . 105.6(8) yes
N2 C2 C1 . . 106.3(7) yes
N2 C3 C4 . . 108.2(11) yes
N1 C4 C3 . . 105.4(8) yes

loop_
_geom_bond_atom_site_label_1
_geom_bond_atom_site_label_2
_geom_bond_site_symmetry_2
_geom_bond_distance
_geom_bond_publ_flag
Pt N1 . 2.041(7) yes
Pt N1 7 2.041(7) no
Pt N2 . 2.060(7) yes
Pt N2 7 2.060(7) no
N1 C1 . 1.484(12) yes
N1 C5 . 1.492(12) yes
N1 C4 . 1.50(2) yes
N2 C2 . 1.464(13) yes
N2 C3 . 1.45(2) yes
C1 C2 . 1.561(14) yes
C3 C4 . 1.52(2) yes
